data_1567611
loop_
_publ_author_name
'Decato, Daniel A.'
'Sun, Jiyu'
'Boller, Madeleine R.'
'Berryman, Orion B.'

_publ_section_title
;
 Pushing the limits of the hydrogen bond enhanced halogen bond---the case
 of the C--H hydrogen bond
;
_journal_issue 37
_journal_name_full 'Chemical Science'
_journal_page_first 11156
_journal_page_last 11162
_journal_paper_doi 10.1039/D2SC03792K
_journal_volume 13
_journal_year 2022
_chemical_formula_moiety 'C22 H14 I2 N, C F3 O3 S'
_chemical_formula_sum 'C23 H14 F3 I2 N O3 S'
_chemical_formula_weight 695.21
_space_group_crystal_system triclinic
_space_group_IT_number 2
_space_group_name_Hall '-P 1'
_space_group_name_H-M_alt 'P -1'
_atom_sites_solution_hydrogens geom
_atom_sites_solution_primary dual
_audit_creation_date 2020-06-12
_audit_creation_method
;
Olex2 1.2
(compiled 2018.05.29 svn.r3508 for OlexSys, GUI svn.r5506)
;
_audit_update_record
;
2021-04-02 deposited with the CCDC.	2022-08-31 downloaded from the CCDC.
;
_cell_angle_alpha 74.307(2)
_cell_angle_beta 71.324(2)
_cell_angle_gamma 79.269(2)
_cell_formula_units_Z 2
_cell_length_a 8.5783(4)
_cell_length_b 11.1636(6)
_cell_length_c 13.3063(7)
_cell_measurement_reflns_used 9051
_cell_measurement_temperature 100(2)
_cell_measurement_theta_max 28.715
_cell_measurement_theta_min 2.804
_cell_volume 1155.23(10)
_computing_cell_refinement 'SAINT V8.38A (BRUKER, 2016)'
_computing_data_collection 'APEX3 (Bruker-AXS, 2016)'
_computing_data_reduction 'SAINT V8.38A (BRUKER, 2016)'
_computing_molecular_graphics 'Olex2 (Dolomanov et al., 2009)'
_computing_publication_material 'Olex2 (Dolomanov et al., 2009)'
_computing_structure_refinement 'ShelXL (Sheldrick, 2015)'
_computing_structure_solution 'ShelXT (Sheldrick, 2015)'
_diffrn_ambient_temperature 100.0
_diffrn_detector 'Bruker Photon-100 area detector'
_diffrn_detector_area_resol_mean 10.5
_diffrn_detector_type 'CMOS area detector'
_diffrn_measured_fraction_theta_full 0.999
_diffrn_measured_fraction_theta_max 0.998
_diffrn_measurement_device 'Fixed Chi Three-Circle Diffractometer'
_diffrn_measurement_device_type 'Bruker D8 VENTURE Duo'
_diffrn_measurement_method '\w and \f scans'
_diffrn_radiation_monochromator 'TRIUMPH graphite'
_diffrn_radiation_probe x-ray
_diffrn_radiation_type MoK\a
_diffrn_radiation_wavelength 0.71073
_diffrn_reflns_av_R_equivalents 0.0493
_diffrn_reflns_av_unetI/netI 0.0345
_diffrn_reflns_Laue_measured_fraction_full 0.999
_diffrn_reflns_Laue_measured_fraction_max 0.998
_diffrn_reflns_limit_h_max 11
_diffrn_reflns_limit_h_min -11
_diffrn_reflns_limit_k_max 15
_diffrn_reflns_limit_k_min -15
_diffrn_reflns_limit_l_max 18
_diffrn_reflns_limit_l_min -18
_diffrn_reflns_number 36937
_diffrn_reflns_point_group_measured_fraction_full 0.999
_diffrn_reflns_point_group_measured_fraction_max 0.998
_diffrn_reflns_theta_full 25.242
_diffrn_reflns_theta_max 28.759
_diffrn_reflns_theta_min 2.521
_diffrn_source 'sealed tube'
_diffrn_source_type fine-focus
_diffrn_standards_number 0
_exptl_absorpt_coefficient_mu 2.863
_exptl_absorpt_correction_T_max 0.6037
_exptl_absorpt_correction_T_min 0.4467
_exptl_absorpt_correction_type multi-scan
_exptl_absorpt_process_details
'SADABS-2016/2 (Bruker,2016/2) was used for absorption correction. wR2(int) was 0.0746 before and 0.0561 after correction. The Ratio of minimum to maximum transmission is 0.7399. The \l/2 correction factor is Not present.'
_exptl_crystal_colour yellow
_exptl_crystal_colour_primary yellow
_exptl_crystal_density_diffrn 1.999
_exptl_crystal_description rod
_exptl_crystal_F_000 664
_exptl_crystal_size_max 0.59
_exptl_crystal_size_mid 0.06
_exptl_crystal_size_min 0.04
_refine_diff_density_max 0.996
_refine_diff_density_min -0.571
_refine_diff_density_rms 0.133
_refine_ls_extinction_method none
_refine_ls_goodness_of_fit_ref 1.079
_refine_ls_hydrogen_treatment constr
_refine_ls_matrix_type full
_refine_ls_number_parameters 299
_refine_ls_number_reflns 5990
_refine_ls_number_restraints 0
_refine_ls_restrained_S_all 1.079
_refine_ls_R_factor_all 0.0451
_refine_ls_R_factor_gt 0.0276
_refine_ls_shift/su_max 0.001
_refine_ls_shift/su_mean 0.000
_refine_ls_structure_factor_coef Fsqd
_refine_ls_weighting_details 'w=1/[\s^2^(Fo^2^)+(0.0126P)^2^+1.9348P] where P=(Fo^2^+2Fc^2^)/3'
_refine_ls_weighting_scheme calc
_refine_ls_wR_factor_gt 0.0474
_refine_ls_wR_factor_ref 0.0517
_reflns_Friedel_coverage 0.000
_reflns_number_gt 4802
_reflns_number_total 5990
_reflns_threshold_expression 'I > 2\s(I)'
_cod_data_source_file d2sc03792k2.cif
_cod_data_source_block umt_ob149
_cod_depositor_comments
;
The following automatic conversions were performed:

data item '_diffrn_radiation_probe' value 'X-ray' was changed to
'x-ray' in accordance with the
/home/data/users/saulius/crontab/automatic-downloads/rss-feeds/RSC/lib/dictionaries/cif_core.dic
dictionary named 'cif_core.dic' version 2.4.2 last updated on
2011-04-26.

Automatic conversion script
Id: cif_fix_values 7556 2019-12-06 15:28:31Z antanas 

 Adding full bibliography for 1567609--1567616.cif.
;
_cod_database_code 1567611
_shelx_shelxl_version_number 2018/3
_shelx_space_group_comment
;
The symmetry employed for this shelxl refinement is uniquely defined
by the following loop, which should always be used as a source of
symmetry information in preference to the above space-group names.
They are only intended as comments.
;
_shelx_estimated_absorpt_t_max 0.894
_shelx_estimated_absorpt_t_min 0.283
_olex2_refinement_description
;
1. Fixed Uiso
 At 1.2 times of:
  All C(H) groups
 At 1.5 times of:
  All C(H,H,H) groups
2.a Aromatic/amide H refined with riding coordinates:
 C2(H2), C3(H3), C4(H4), C10(H10), C11(H11), C12(H12), C13(H13), C18(H18),
 C19(H19), C20(H20), C21(H21)
2.b Idealised Me refined as rotating group:
 C22(H22A,H22B,H22C)
;
_olex2_submission_special_instructions 'No special instructions were received'

loop_
_space_group_symop_operation_xyz
'x, y, z'
'-x, -y, -z'

loop_
_atom_site_label
_atom_site_type_symbol
_atom_site_fract_x
_atom_site_fract_y
_atom_site_fract_z
_atom_site_U_iso_or_equiv
_atom_site_adp_type
_atom_site_occupancy
_atom_site_site_symmetry_order
_atom_site_calc_flag
_atom_site_refinement_flags_posn
_atom_site_refinement_flags_adp
_atom_site_refinement_flags_occupancy
_atom_site_disorder_assembly
_atom_site_disorder_group
I1 I 0.90176(2) 0.26869(2) 0.42900(2) 0.01437(5) Uani 1 1 d . . . . .
I2 I 0.29462(2) 0.50110(2) 0.80800(2) 0.01591(5) Uani 1 1 d . . . . .
S1 S 0.54082(9) 0.20019(7) 0.70616(6) 0.01737(15) Uani 1 1 d . . . . .
F1 F 0.7078(2) 0.06187(17) 0.84038(16) 0.0281(4) Uani 1 1 d . . . . .
F2 F 0.5737(2) 0.23043(17) 0.88750(14) 0.0253(4) Uani 1 1 d . . . . .
F3 F 0.4432(2) 0.07419(18) 0.90893(14) 0.0293(4) Uani 1 1 d . . . . .
O1 O 0.6711(3) 0.2799(2) 0.65231(18) 0.0329(6) Uani 1 1 d . . . . .
O2 O 0.3758(3) 0.2649(2) 0.72855(18) 0.0266(5) Uani 1 1 d . . . . .
O3 O 0.5576(3) 0.0894(2) 0.66629(18) 0.0310(6) Uani 1 1 d . . . . .
N1 N 0.7520(3) 0.7090(2) 0.46853(18) 0.0118(5) Uani 1 1 d . . . . .
C1 C 0.8817(3) 0.7260(3) 0.3760(2) 0.0141(6) Uani 1 1 d . . . . .
C2 C 0.9301(4) 0.8453(3) 0.3272(2) 0.0161(6) Uani 1 1 d . . . . .
H2 H 1.017324 0.858226 0.261208 0.019 Uiso 1 1 calc R . . . .
C3 C 0.8524(4) 0.9451(3) 0.3738(2) 0.0158(6) Uani 1 1 d . . . . .
H3 H 0.885356 1.026571 0.340231 0.019 Uiso 1 1 calc R . . . .
C4 C 0.7253(3) 0.9248(3) 0.4704(2) 0.0149(6) Uani 1 1 d . . . . .
H4 H 0.673039 0.992093 0.504684 0.018 Uiso 1 1 calc R . . . .
C5 C 0.6748(3) 0.8061(3) 0.5168(2) 0.0127(5) Uani 1 1 d . . . . .
C6 C 0.9652(3) 0.6208(3) 0.3325(2) 0.0140(6) Uani 1 1 d . . . . .
C7 C 1.0426(3) 0.5350(3) 0.2938(2) 0.0133(6) Uani 1 1 d . . . . .
C8 C 1.1341(3) 0.4350(3) 0.2435(2) 0.0132(6) Uani 1 1 d . . . . .
C9 C 1.0928(3) 0.3109(3) 0.2845(2) 0.0135(6) Uani 1 1 d . . . . .
C10 C 1.1824(4) 0.2172(3) 0.2325(2) 0.0176(6) Uani 1 1 d . . . . .
H10 H 1.155590 0.133525 0.261226 0.021 Uiso 1 1 calc R . . . .
C11 C 1.3115(4) 0.2456(3) 0.1383(2) 0.0197(6) Uani 1 1 d . . . . .
H11 H 1.370642 0.181627 0.101374 0.024 Uiso 1 1 calc R . . . .
C12 C 1.3547(4) 0.3667(3) 0.0977(2) 0.0183(6) Uani 1 1 d . . . . .
H12 H 1.444426 0.385122 0.033828 0.022 Uiso 1 1 calc R . . . .
C13 C 1.2682(3) 0.4604(3) 0.1494(2) 0.0150(6) Uani 1 1 d . . . . .
H13 H 1.299416 0.542978 0.121388 0.018 Uiso 1 1 calc R . . . .
C14 C 0.5447(3) 0.7836(3) 0.6157(2) 0.0146(6) Uani 1 1 d . . . . .
C15 C 0.4378(4) 0.7746(3) 0.7006(2) 0.0150(6) Uani 1 1 d . . . . .
C16 C 0.3113(3) 0.7734(3) 0.8020(2) 0.0140(6) Uani 1 1 d . . . . .
C17 C 0.2288(3) 0.6682(3) 0.8615(2) 0.0151(6) Uani 1 1 d . . . . .
C18 C 0.1055(4) 0.6740(3) 0.9582(2) 0.0202(6) Uani 1 1 d . . . . .
H18 H 0.045787 0.603969 0.997113 0.024 Uiso 1 1 calc R . . . .
C19 C 0.0689(4) 0.7815(3) 0.9985(3) 0.0241(7) Uani 1 1 d . . . . .
H19 H -0.015416 0.784659 1.064829 0.029 Uiso 1 1 calc R . . . .
C20 C 0.1553(4) 0.8844(3) 0.9421(3) 0.0231(7) Uani 1 1 d . . . . .
H20 H 0.132390 0.956979 0.970921 0.028 Uiso 1 1 calc R . . . .
C21 C 0.2747(4) 0.8812(3) 0.8439(2) 0.0175(6) Uani 1 1 d . . . . .
H21 H 0.332153 0.952339 0.804609 0.021 Uiso 1 1 calc R . . . .
C22 C 0.6950(4) 0.5821(3) 0.5161(2) 0.0169(6) Uani 1 1 d . . . . .
H22A H 0.781599 0.524270 0.542765 0.025 Uiso 1 1 calc GR . . . .
H22B H 0.671991 0.552085 0.460049 0.025 Uiso 1 1 calc GR . . . .
H22C H 0.594064 0.586370 0.576617 0.025 Uiso 1 1 calc GR . . . .
C23 C 0.5678(4) 0.1388(3) 0.8422(2) 0.0164(6) Uani 1 1 d . . . . .

loop_
_atom_site_aniso_label
_atom_site_aniso_U_11
_atom_site_aniso_U_22
_atom_site_aniso_U_33
_atom_site_aniso_U_23
_atom_site_aniso_U_13
_atom_site_aniso_U_12
I1 0.01479(10) 0.01523(10) 0.01249(9) -0.00265(7) -0.00318(7) -0.00218(7)
I2 0.01755(10) 0.01485(10) 0.01627(10) -0.00283(7) -0.00644(8) -0.00216(8)
S1 0.0233(4) 0.0179(4) 0.0113(3) -0.0034(3) -0.0037(3) -0.0053(3)
F1 0.0254(10) 0.0231(10) 0.0341(11) -0.0056(8) -0.0123(9) 0.0067(8)
F2 0.0340(11) 0.0254(10) 0.0239(10) -0.0127(8) -0.0139(8) -0.0001(8)
F3 0.0303(10) 0.0377(11) 0.0157(9) 0.0026(8) -0.0011(8) -0.0165(9)
O1 0.0383(14) 0.0363(14) 0.0199(12) 0.0006(10) 0.0002(11) -0.0198(12)
O2 0.0280(13) 0.0269(12) 0.0310(13) -0.0079(10) -0.0186(11) 0.0024(10)
O3 0.0481(16) 0.0262(13) 0.0228(12) -0.0138(10) -0.0083(11) -0.0055(11)
N1 0.0124(11) 0.0119(11) 0.0127(11) -0.0038(9) -0.0045(9) -0.0022(9)
C1 0.0154(14) 0.0170(14) 0.0131(14) -0.0062(11) -0.0059(12) -0.0017(12)
C2 0.0151(14) 0.0188(15) 0.0135(14) -0.0021(11) -0.0029(11) -0.0039(12)
C3 0.0178(15) 0.0124(13) 0.0186(15) -0.0026(11) -0.0082(12) -0.0008(11)
C4 0.0148(14) 0.0133(14) 0.0188(15) -0.0053(11) -0.0070(12) -0.0003(11)
C5 0.0113(13) 0.0157(14) 0.0133(13) -0.0056(11) -0.0064(11) 0.0013(11)
C6 0.0138(14) 0.0160(14) 0.0117(13) -0.0016(11) -0.0033(11) -0.0036(11)
C7 0.0114(13) 0.0162(14) 0.0120(13) -0.0006(11) -0.0033(11) -0.0051(11)
C8 0.0116(13) 0.0166(14) 0.0129(13) -0.0052(11) -0.0052(11) 0.0003(11)
C9 0.0127(14) 0.0166(14) 0.0116(13) -0.0035(11) -0.0045(11) 0.0000(11)
C10 0.0192(15) 0.0171(14) 0.0177(15) -0.0059(12) -0.0056(12) -0.0014(12)
C11 0.0179(15) 0.0234(16) 0.0193(15) -0.0116(12) -0.0058(12) 0.0046(13)
C12 0.0155(15) 0.0250(16) 0.0122(14) -0.0045(12) -0.0012(12) -0.0014(12)
C13 0.0143(14) 0.0150(14) 0.0153(14) -0.0019(11) -0.0046(12) -0.0022(11)
C14 0.0147(14) 0.0123(13) 0.0189(15) -0.0064(11) -0.0063(12) 0.0007(11)
C15 0.0155(14) 0.0111(13) 0.0210(15) -0.0051(11) -0.0081(12) -0.0006(11)
C16 0.0120(13) 0.0169(14) 0.0141(14) -0.0048(11) -0.0043(11) -0.0005(11)
C17 0.0147(14) 0.0150(14) 0.0166(14) -0.0055(11) -0.0053(12) 0.0003(11)
C18 0.0185(16) 0.0209(16) 0.0190(15) -0.0020(12) -0.0030(13) -0.0047(13)
C19 0.0200(16) 0.0309(18) 0.0164(15) -0.0072(13) 0.0012(13) 0.0007(14)
C20 0.0210(16) 0.0244(17) 0.0254(17) -0.0131(13) -0.0059(13) 0.0038(13)
C21 0.0163(15) 0.0157(14) 0.0201(15) -0.0053(12) -0.0042(12) -0.0007(12)
C22 0.0218(16) 0.0116(14) 0.0160(14) -0.0028(11) -0.0028(12) -0.0040(12)
C23 0.0159(14) 0.0154(14) 0.0170(14) -0.0037(11) -0.0032(12) -0.0020(12)

loop_
_atom_type_symbol
_atom_type_description
_atom_type_scat_dispersion_real
_atom_type_scat_dispersion_imag
_atom_type_scat_source
C C 0.0033 0.0016 'International Tables Vol C Tables 4.2.6.8 and 6.1.1.4'
H H 0.0000 0.0000 'International Tables Vol C Tables 4.2.6.8 and 6.1.1.4'
F F 0.0171 0.0103 'International Tables Vol C Tables 4.2.6.8 and 6.1.1.4'
I I -0.4742 1.8119 'International Tables Vol C Tables 4.2.6.8 and 6.1.1.4'
N N 0.0061 0.0033 'International Tables Vol C Tables 4.2.6.8 and 6.1.1.4'
O O 0.0106 0.0060 'International Tables Vol C Tables 4.2.6.8 and 6.1.1.4'
S S 0.1246 0.1234 'International Tables Vol C Tables 4.2.6.8 and 6.1.1.4'

loop_
_geom_angle_atom_site_label_1
_geom_angle_atom_site_label_2
_geom_angle_atom_site_label_3
_geom_angle
_geom_angle_site_symmetry_1
_geom_angle_site_symmetry_3
_geom_angle_publ_flag
O1 S1 O2 114.93(15) . . ?
O1 S1 O3 115.93(15) . . ?
O1 S1 C23 102.97(14) . . ?
O2 S1 C23 102.53(13) . . ?
O3 S1 O2 114.42(14) . . ?
O3 S1 C23 103.50(13) . . ?
C1 N1 C22 118.8(2) . . ?
C5 N1 C1 120.9(2) . . ?
C5 N1 C22 120.3(2) . . ?
N1 C1 C2 119.5(2) . . ?
N1 C1 C6 119.0(2) . . ?
C2 C1 C6 121.5(3) . . ?
C3 C2 C1 120.5(3) . . ?
C2 C3 C4 119.1(3) . . ?
C5 C4 C3 119.9(3) . . ?
N1 C5 C4 120.0(3) . . ?
N1 C5 C14 119.3(2) . . ?
C4 C5 C14 120.7(3) . . ?
C7 C6 C1 176.7(3) . . ?
C6 C7 C8 177.7(3) . . ?
C9 C8 C7 122.1(3) . . ?
C13 C8 C7 119.5(3) . . ?
C13 C8 C9 118.4(3) . . ?
C8 C9 I1 119.2(2) . . ?
C10 C9 I1 120.4(2) . . ?
C10 C9 C8 120.4(3) . . ?
C9 C10 C11 120.0(3) . . ?
C12 C11 C10 120.3(3) . . ?
C13 C12 C11 120.3(3) . . ?
C12 C13 C8 120.6(3) . . ?
C15 C14 C5 173.9(3) . . ?
C14 C15 C16 175.7(3) . . ?
C17 C16 C15 122.6(3) . . ?
C17 C16 C21 119.5(3) . . ?
C21 C16 C15 117.9(3) . . ?
C16 C17 I2 120.4(2) . . ?
C18 C17 I2 119.9(2) . . ?
C18 C17 C16 119.7(3) . . ?
C19 C18 C17 120.4(3) . . ?
C18 C19 C20 120.2(3) . . ?
C21 C20 C19 119.9(3) . . ?
C20 C21 C16 120.3(3) . . ?
F1 C23 S1 111.9(2) . . ?
F2 C23 S1 111.68(19) . . ?
F2 C23 F1 107.2(2) . . ?
F3 C23 S1 111.3(2) . . ?
F3 C23 F1 107.2(2) . . ?
F3 C23 F2 107.3(2) . . ?

loop_
_geom_bond_atom_site_label_1
_geom_bond_atom_site_label_2
_geom_bond_distance
_geom_bond_site_symmetry_2
_geom_bond_publ_flag
I1 C9 2.094(3) . ?
I2 C17 2.092(3) . ?
S1 O1 1.438(2) . ?
S1 O2 1.442(2) . ?
S1 O3 1.440(2) . ?
S1 C23 1.827(3) . ?
F1 C23 1.337(3) . ?
F2 C23 1.336(3) . ?
F3 C23 1.335(3) . ?
N1 C1 1.365(4) . ?
N1 C5 1.365(3) . ?
N1 C22 1.490(3) . ?
C1 C2 1.391(4) . ?
C1 C6 1.421(4) . ?
C2 C3 1.378(4) . ?
C3 C4 1.389(4) . ?
C4 C5 1.387(4) . ?
C5 C14 1.424(4) . ?
C6 C7 1.197(4) . ?
C7 C8 1.433(4) . ?
C8 C9 1.412(4) . ?
C8 C13 1.407(4) . ?
C9 C10 1.384(4) . ?
C10 C11 1.387(4) . ?
C11 C12 1.386(4) . ?
C12 C13 1.375(4) . ?
C14 C15 1.198(4) . ?
C15 C16 1.434(4) . ?
C16 C17 1.398(4) . ?
C16 C21 1.403(4) . ?
C17 C18 1.388(4) . ?
C18 C19 1.387(4) . ?
C19 C20 1.388(5) . ?
C20 C21 1.383(4) . ?
